data_4034250
loop_
_publ_author_name
'Kaasik, Mikk'
'Metsala, Andrus'
'Kaabel, Sandra'
'Kriis, Kadri'
'J\"arving, Ivar'
'Kanger, T\~onis'

_publ_section_title
;
 Halo-1,2,3-triazolium Salts as Halogen Bond Donors for the Activation of
 Imines in Dihydropyridinone Synthesis.
;
_journal_issue 7
_journal_name_full 'The Journal of organic chemistry'
_journal_page_first 4294
_journal_page_last 4303
_journal_paper_doi 10.1021/acs.joc.9b00248
_journal_volume 84
_journal_year 2019
_chemical_absolute_configuration ad
_chemical_formula_moiety 'C17 H16 I N4 O2, C F3 O3 S'
_chemical_formula_sum 'C18 H16 F3 I N4 O5 S'
_chemical_formula_weight 584.31
_space_group_crystal_system orthorhombic
_space_group_IT_number 19
_space_group_name_Hall 'P 2ac 2ab'
_space_group_name_H-M_alt 'P 21 21 21'
_atom_sites_solution_hydrogens geom
_audit_creation_date 2018-10-01
_audit_creation_method
;
Olex2 1.2
(compiled 2018.05.29 svn.r3508 for OlexSys, GUI svn.r5506)
;
_cell_angle_alpha 90
_cell_angle_beta 90
_cell_angle_gamma 90
_cell_formula_units_Z 4
_cell_length_a 7.52360(10)
_cell_length_b 14.6973(3)
_cell_length_c 19.9237(3)
_cell_measurement_reflns_used 11053
_cell_measurement_temperature 123(2)
_cell_measurement_theta_max 67.0970
_cell_measurement_theta_min 3.6810
_cell_volume 2203.10(6)
_computing_cell_refinement 'CrysAlisPro 1.171.38.43 (Rigaku OD, 2015)'
_computing_data_collection
;
Rigaku CollectionStrategy through HKL-3000 program package
Minor, W., Cymborowski, M., Otwinowski, Z., Chruszcz, M. (2011) 
Acta Cryst. D62, 859-866
;
_computing_data_reduction 'CrysAlisPro 1.171.38.43 (Rigaku OD, 2015)'
_computing_molecular_graphics
;
Mercury CSD 3.10.1 (Macrae, C. F., et al. (2006). J. Appl. Cryst. 39, 453-457)
POV-Ray 3.7 (Persistence of Vision Pty. Ltd. (2004)) 
;
_computing_publication_material 'Olex2 (Dolomanov et al., 2009)'
_computing_structure_refinement 'ShelXL (Sheldrick, 2015)'
_computing_structure_solution 'ShelXT (Sheldrick, 2015)'
_diffrn_ambient_temperature 123.0
_diffrn_detector 'CCD plate'
_diffrn_measured_fraction_theta_full 0.995
_diffrn_measured_fraction_theta_max 0.995
_diffrn_measurement_details
;
List of Runs (angles in degrees, time in seconds):

  # Type    Start    End  Width  t~exp~   \w     \q     \k     \f   Frames
--------------------------------------------------------------------------
  1  \w   -179.00   0.00   1.00   40.00    --  -90.00  60.00 -36.00  179
  2  \w   -111.00  67.00   1.00   10.00    --  -21.00  30.00 108.00  178
  3  \w   -179.00   0.00   1.00   40.00    --  -90.00  60.00 108.00  179
  4  \w   -179.00   0.00   1.00   40.00    --  -90.00  30.00  36.00  179
  5  \w   -179.00   0.00   1.00   40.00    --  -90.00  30.00 -36.00  179
  6  \w   -179.00   0.00   1.00   40.00    --  -90.00  60.00-180.00  179
;
_diffrn_measurement_device 'Rigaku Compact HomeLab'
_diffrn_measurement_device_type 'Rigaku Saturn944+ (2x2 bin mode)'
_diffrn_measurement_method '\w scans'
_diffrn_orient_matrix_type 'CrysAlisPro convention (1999,Acta A55,543-557)'
_diffrn_orient_matrix_UB_11 -0.0283776000
_diffrn_orient_matrix_UB_12 0.0161695000
_diffrn_orient_matrix_UB_13 0.0756687000
_diffrn_orient_matrix_UB_21 0.1643977000
_diffrn_orient_matrix_UB_22 -0.0587074000
_diffrn_orient_matrix_UB_23 0.0155683000
_diffrn_orient_matrix_UB_31 0.1185660000
_diffrn_orient_matrix_UB_32 0.0853552000
_diffrn_orient_matrix_UB_33 -0.0035426000
_diffrn_radiation_monochromator Confocal
_diffrn_radiation_probe x-ray
_diffrn_radiation_type CuK\a
_diffrn_radiation_wavelength 1.54184
_diffrn_reflns_av_R_equivalents 0.0972
_diffrn_reflns_av_unetI/netI 0.0568
_diffrn_reflns_Laue_measured_fraction_full 0.995
_diffrn_reflns_Laue_measured_fraction_max 0.995
_diffrn_reflns_limit_h_max 8
_diffrn_reflns_limit_h_min -7
_diffrn_reflns_limit_k_max 17
_diffrn_reflns_limit_k_min -16
_diffrn_reflns_limit_l_max 23
_diffrn_reflns_limit_l_min -23
_diffrn_reflns_number 15182
_diffrn_reflns_point_group_measured_fraction_full 0.991
_diffrn_reflns_point_group_measured_fraction_max 0.991
_diffrn_reflns_theta_full 67.262
_diffrn_reflns_theta_max 67.262
_diffrn_reflns_theta_min 3.737
_diffrn_source 'fine-focus sealed X-ray tube'
_diffrn_source_type 'Rigaku MicroMax-003'
_exptl_absorpt_coefficient_mu 12.892
_exptl_absorpt_correction_T_max 1.00000
_exptl_absorpt_correction_T_min 0.66942
_exptl_absorpt_correction_type multi-scan
_exptl_absorpt_process_details
;
CrysAlisPro 1.171.38.43 (Rigaku Oxford Diffraction, 2015)
Empirical absorption correction using spherical harmonics,
 implemented in SCALE3 ABSPACK scaling algorithm.
;
_exptl_crystal_colour colourless
_exptl_crystal_colour_primary colourless
_exptl_crystal_density_diffrn 1.762
_exptl_crystal_description plate
_exptl_crystal_F_000 1152
_exptl_crystal_size_max 0.176
_exptl_crystal_size_mid 0.075
_exptl_crystal_size_min 0.036
_refine_diff_density_max 0.620
_refine_diff_density_min -1.380
_refine_diff_density_rms 0.108
_refine_ls_abs_structure_details
;
 Flack x determined using 1420 quotients [(I+)-(I-)]/[(I+)+(I-)]
 (Parsons, Flack and Wagner, Acta Cryst. B69 (2013) 249-259).
;
_refine_ls_abs_structure_Flack -0.023(8)
_refine_ls_extinction_method none
_refine_ls_goodness_of_fit_ref 1.038
_refine_ls_hydrogen_treatment constr
_refine_ls_matrix_type full
_refine_ls_number_parameters 291
_refine_ls_number_reflns 3905
_refine_ls_number_restraints 0
_refine_ls_restrained_S_all 1.038
_refine_ls_R_factor_all 0.0474
_refine_ls_R_factor_gt 0.0448
_refine_ls_shift/su_max 0.000
_refine_ls_shift/su_mean 0.000
_refine_ls_structure_factor_coef Fsqd
_refine_ls_weighting_details 'w=1/[\s^2^(Fo^2^)+(0.0806P)^2^] where P=(Fo^2^+2Fc^2^)/3'
_refine_ls_weighting_scheme calc
_refine_ls_wR_factor_gt 0.1146
_refine_ls_wR_factor_ref 0.1172
_reflns_Friedel_coverage 0.732
_reflns_Friedel_fraction_full 0.986
_reflns_Friedel_fraction_max 0.985
_reflns_number_gt 3703
_reflns_number_total 3905
_reflns_threshold_expression 'I > 2\s(I)'
_cod_data_source_file jo9b00248_si_002.cif
_cod_data_source_block 7c
_cod_database_code 4034250
_shelx_shelxl_version_number 2016/6
_shelx_space_group_comment
;
The symmetry employed for this shelxl refinement is uniquely defined
by the following loop, which should always be used as a source of
symmetry information in preference to the above space-group names.
They are only intended as comments.
;
_shelx_estimated_absorpt_t_max 0.654
_shelx_estimated_absorpt_t_min 0.210
_reflns_odcompleteness_completeness 99.43
_reflns_odcompleteness_iscentric 1
_reflns_odcompleteness_theta 67.15
_olex2_refinement_description
;
1. Fixed Uiso
 At 1.2 times of:
  All C(H) groups
 At 1.5 times of:
  All C(H,H,H) groups
2.a Ternary CH refined with riding coordinates:
 C9(H9)
2.b Aromatic/amide H refined with riding coordinates:
 C4(H4), C17(H17), C5(H5), C8(H8), C7(H7), C14(H14), C13(H13), C15(H15),
 C16(H16)
2.c Idealised Me refined as rotating group:
 C10(H10A,H10B,H10C), C11(H11A,H11B,H11C)
;
_olex2_submission_special_instructions 'No special instructions were received'
_oxdiff_exptl_absorpt_empirical_details
;
Empirical correction (ABSPACK) includes:
- Absorption correction using spherical harmonics
- Frame scaling
- Detector area scaling
;
_oxdiff_exptl_absorpt_empirical_full_max 3.018
_oxdiff_exptl_absorpt_empirical_full_min 0.213

loop_
_space_group_symop_operation_xyz
'x, y, z'
'-x+1/2, -y, z+1/2'
'-x, y+1/2, -z+1/2'
'x+1/2, -y+1/2, -z'

loop_
_atom_site_label
_atom_site_type_symbol
_atom_site_fract_x
_atom_site_fract_y
_atom_site_fract_z
_atom_site_U_iso_or_equiv
_atom_site_adp_type
_atom_site_occupancy
_atom_site_site_symmetry_order
_atom_site_calc_flag
_atom_site_refinement_flags_posn
I1 I 0.85423(7) 0.21611(3) 0.77864(2) 0.03639(19) Uani 1 1 d .
S1S S 0.6760(3) 0.59906(15) 0.67301(8) 0.0395(5) Uani 1 1 d .
F2S F 0.7635(7) 0.4872(4) 0.5753(2) 0.0463(12) Uani 1 1 d .
O2S O 0.5426(9) 0.5393(5) 0.6995(3) 0.0521(16) Uani 1 1 d .
F1S F 0.9823(8) 0.5635(5) 0.6150(3) 0.0622(17) Uani 1 1 d .
F3S F 0.8718(8) 0.4521(4) 0.6709(2) 0.0591(15) Uani 1 1 d .
O3S O 0.7846(9) 0.6418(5) 0.7236(3) 0.0518(16) Uani 1 1 d .
N1 N 0.5488(9) 0.3292(5) 0.8344(3) 0.0336(15) Uani 1 1 d .
O1 O 0.6114(9) 0.1004(5) 0.4527(3) 0.0474(16) Uani 1 1 d .
O2 O 0.5218(11) 0.2295(5) 0.4142(3) 0.064(2) Uani 1 1 d .
N3 N 0.3702(9) 0.3563(5) 0.7570(3) 0.0351(14) Uani 1 1 d .
N2 N 0.4011(9) 0.3729(5) 0.8214(3) 0.0346(15) Uani 1 1 d .
N4 N 0.5534(11) 0.1770(6) 0.4603(3) 0.0427(18) Uani 1 1 d .
O1S O 0.6185(13) 0.6578(5) 0.6205(3) 0.072(2) Uani 1 1 d .
C1 C 0.6151(10) 0.2844(5) 0.7797(3) 0.0319(16) Uani 1 1 d .
C2 C 0.4946(11) 0.3030(5) 0.7295(3) 0.0307(15) Uani 1 1 d .
C10 C 0.2133(11) 0.3986(7) 0.7257(4) 0.0418(19) Uani 1 1 d .
H10A H 0.124320 0.411845 0.760227 0.063 Uiso 1 1 calc GR
H10B H 0.162640 0.356735 0.692479 0.063 Uiso 1 1 calc GR
H10C H 0.248514 0.455244 0.703417 0.063 Uiso 1 1 calc GR
C12 C 0.7794(11) 0.4006(6) 0.9035(3) 0.0350(18) Uani 1 1 d .
C3 C 0.4957(11) 0.2713(6) 0.6585(4) 0.0349(17) Uani 1 1 d .
C6 C 0.5246(11) 0.2108(7) 0.5293(3) 0.0362(17) Uani 1 1 d .
C4 C 0.4994(12) 0.3337(6) 0.6066(4) 0.0383(19) Uani 1 1 d .
H4 H 0.492106 0.397058 0.615686 0.046 Uiso 1 1 calc R
C17 C 0.7943(12) 0.4717(6) 0.8568(4) 0.0389(19) Uani 1 1 d .
H17 H 0.710395 0.477311 0.821451 0.047 Uiso 1 1 calc R
C1S C 0.8305(12) 0.5225(6) 0.6311(4) 0.0373(18) Uani 1 1 d .
C5 C 0.5141(12) 0.3022(6) 0.5406(4) 0.041(2) Uani 1 1 d .
H5 H 0.516755 0.343824 0.504148 0.049 Uiso 1 1 calc R
C8 C 0.4992(13) 0.1777(6) 0.6456(4) 0.0392(19) Uani 1 1 d .
H8 H 0.490674 0.135503 0.681543 0.047 Uiso 1 1 calc R
C9 C 0.6287(12) 0.3324(6) 0.9024(3) 0.0362(18) Uani 1 1 d .
H9 H 0.678668 0.270979 0.912798 0.043 Uiso 1 1 calc R
C7 C 0.5150(11) 0.1468(7) 0.5802(4) 0.0382(18) Uani 1 1 d .
H7 H 0.519289 0.083520 0.570518 0.046 Uiso 1 1 calc R
C11 C 0.4849(13) 0.3539(7) 0.9540(4) 0.047(2) Uani 1 1 d .
H11A H 0.439819 0.415595 0.946382 0.070 Uiso 1 1 calc GR
H11B H 0.535253 0.349724 0.999220 0.070 Uiso 1 1 calc GR
H11C H 0.387359 0.310152 0.949414 0.070 Uiso 1 1 calc GR
C14 C 1.0398(13) 0.4568(8) 0.9603(4) 0.051(2) Uani 1 1 d .
H14 H 1.124150 0.451646 0.995546 0.062 Uiso 1 1 calc R
C13 C 0.9035(13) 0.3944(7) 0.9553(4) 0.048(2) Uani 1 1 d .
H13 H 0.894136 0.346875 0.987357 0.057 Uiso 1 1 calc R
C15 C 1.0543(14) 0.5273(8) 0.9140(5) 0.054(3) Uani 1 1 d .
H15 H 1.147708 0.570491 0.917716 0.065 Uiso 1 1 calc R
C16 C 0.9321(14) 0.5338(7) 0.8627(4) 0.049(2) Uani 1 1 d .
H16 H 0.942469 0.581642 0.830844 0.059 Uiso 1 1 calc R

loop_
_atom_site_aniso_label
_atom_site_aniso_U_11
_atom_site_aniso_U_22
_atom_site_aniso_U_33
_atom_site_aniso_U_23
_atom_site_aniso_U_13
_atom_site_aniso_U_12
I1 0.0441(3) 0.0409(3) 0.0242(2) -0.0008(2) -0.00069(19) 0.0062(2)
S1S 0.0532(12) 0.0419(11) 0.0235(8) -0.0018(7) -0.0018(8) 0.0024(10)
F2S 0.051(3) 0.053(3) 0.035(2) -0.012(2) -0.009(2) 0.004(3)
O2S 0.047(3) 0.058(4) 0.051(4) -0.011(3) 0.005(3) -0.004(3)
F1S 0.064(3) 0.078(4) 0.045(3) -0.022(3) 0.018(3) -0.024(3)
F3S 0.067(3) 0.070(4) 0.041(3) 0.011(2) 0.001(3) 0.026(3)
O3S 0.060(4) 0.066(4) 0.029(3) -0.012(3) 0.008(3) -0.019(3)
N1 0.044(4) 0.035(4) 0.022(3) -0.001(3) 0.000(3) 0.000(3)
O1 0.054(4) 0.057(4) 0.032(3) -0.014(3) 0.005(3) 0.000(3)
O2 0.098(6) 0.072(5) 0.022(3) 0.004(3) -0.003(3) 0.001(5)
N3 0.041(3) 0.037(4) 0.027(3) -0.002(3) -0.002(3) 0.000(3)
N2 0.042(4) 0.036(4) 0.026(3) -0.004(3) 0.002(2) -0.003(3)
N4 0.047(4) 0.056(5) 0.025(3) -0.008(3) 0.000(3) -0.005(4)
O1S 0.123(7) 0.062(5) 0.032(3) 0.002(3) -0.002(4) 0.048(5)
C1 0.039(4) 0.037(4) 0.020(3) -0.002(3) 0.004(3) 0.003(3)
C2 0.041(4) 0.030(4) 0.020(3) 0.002(3) -0.003(3) -0.001(3)
C10 0.042(4) 0.048(5) 0.035(4) -0.001(4) -0.002(3) 0.006(4)
C12 0.046(4) 0.040(5) 0.019(3) -0.008(3) 0.006(3) 0.006(4)
C3 0.040(4) 0.043(5) 0.022(3) -0.006(3) -0.001(3) 0.000(4)
C6 0.043(4) 0.044(5) 0.021(3) -0.003(3) 0.000(3) 0.001(4)
C4 0.052(5) 0.038(5) 0.024(4) -0.002(3) -0.004(3) -0.001(4)
C17 0.051(5) 0.039(5) 0.026(3) 0.000(3) 0.002(3) 0.002(4)
C1S 0.045(4) 0.042(5) 0.024(3) -0.001(3) -0.008(3) -0.004(4)
C5 0.054(5) 0.042(6) 0.027(3) 0.004(3) -0.005(3) -0.004(4)
C8 0.052(5) 0.041(5) 0.024(4) -0.001(3) 0.006(3) 0.000(4)
C9 0.055(5) 0.035(4) 0.019(3) -0.002(3) 0.000(3) -0.001(4)
C7 0.045(4) 0.042(5) 0.028(4) -0.006(3) 0.001(3) -0.006(4)
C11 0.060(5) 0.050(6) 0.029(4) -0.003(4) 0.008(4) -0.013(5)
C14 0.051(5) 0.066(7) 0.036(4) -0.017(5) -0.006(4) 0.005(5)
C13 0.056(5) 0.065(7) 0.022(4) -0.004(4) -0.007(3) 0.008(5)
C15 0.047(5) 0.068(7) 0.046(5) -0.022(5) 0.011(4) -0.010(5)
C16 0.063(6) 0.050(6) 0.034(4) -0.006(4) 0.013(4) -0.010(5)

loop_
_atom_type_symbol
_atom_type_description
_atom_type_scat_dispersion_real
_atom_type_scat_dispersion_imag
_atom_type_scat_source
C C 0.0181 0.0091 'International Tables Vol C Tables 4.2.6.8 and 6.1.1.4'
H H 0.0000 0.0000 'International Tables Vol C Tables 4.2.6.8 and 6.1.1.4'
F F 0.0727 0.0534 'International Tables Vol C Tables 4.2.6.8 and 6.1.1.4'
I I -0.3257 6.8362 'International Tables Vol C Tables 4.2.6.8 and 6.1.1.4'
N N 0.0311 0.0180 'International Tables Vol C Tables 4.2.6.8 and 6.1.1.4'
O O 0.0492 0.0322 'International Tables Vol C Tables 4.2.6.8 and 6.1.1.4'
S S 0.3331 0.5567 'International Tables Vol C Tables 4.2.6.8 and 6.1.1.4'

loop_
_geom_angle_atom_site_label_1
_geom_angle_atom_site_label_2
_geom_angle_atom_site_label_3
_geom_angle
O2S S1S O3S 113.9(4)
O2S S1S C1S 103.7(4)
O3S S1S C1S 103.2(4)
O1S S1S O2S 115.4(5)
O1S S1S O3S 115.0(5)
O1S S1S C1S 103.4(4)
N2 N1 C1 112.8(6)
N2 N1 C9 120.6(6)
C1 N1 C9 126.6(7)
N2 N3 C2 112.4(6)
N2 N3 C10 118.2(7)
C2 N3 C10 129.3(6)
N1 N2 N3 104.5(6)
O1 N4 O2 124.1(7)
O1 N4 C6 118.6(7)
O2 N4 C6 117.2(8)
N1 C1 I1 124.1(5)
N1 C1 C2 104.1(6)
C2 C1 I1 131.6(5)
N3 C2 C1 106.2(6)
N3 C2 C3 125.1(7)
C1 C2 C3 128.6(7)
N3 C10 H10A 109.5
N3 C10 H10B 109.5
N3 C10 H10C 109.5
H10A C10 H10B 109.5
H10A C10 H10C 109.5
H10B C10 H10C 109.5
C17 C12 C9 122.9(7)
C13 C12 C17 119.0(9)
C13 C12 C9 118.0(8)
C4 C3 C2 120.2(7)
C4 C3 C8 120.9(7)
C8 C3 C2 118.8(7)
C5 C6 N4 119.5(8)
C5 C6 C7 123.0(7)
C7 C6 N4 117.4(8)
C3 C4 H4 120.5
C3 C4 C5 119.0(8)
C5 C4 H4 120.5
C12 C17 H17 120.2
C16 C17 C12 119.6(8)
C16 C17 H17 120.2
F2S C1S S1S 112.6(6)
F2S C1S F1S 107.6(6)
F2S C1S F3S 106.4(7)
F1S C1S S1S 112.2(6)
F1S C1S F3S 107.0(7)
F3S C1S S1S 110.7(5)
C6 C5 C4 119.1(8)
C6 C5 H5 120.5
C4 C5 H5 120.5
C3 C8 H8 120.1
C7 C8 C3 119.8(8)
C7 C8 H8 120.1
N1 C9 C12 109.8(6)
N1 C9 H9 108.3
N1 C9 C11 109.5(7)
C12 C9 H9 108.3
C12 C9 C11 112.6(7)
C11 C9 H9 108.3
C6 C7 H7 121.0
C8 C7 C6 118.1(9)
C8 C7 H7 121.0
C9 C11 H11A 109.5
C9 C11 H11B 109.5
C9 C11 H11C 109.5
H11A C11 H11B 109.5
H11A C11 H11C 109.5
H11B C11 H11C 109.5
C13 C14 H14 119.8
C13 C14 C15 120.4(9)
C15 C14 H14 119.8
C12 C13 H13 119.7
C14 C13 C12 120.6(9)
C14 C13 H13 119.7
C14 C15 H15 120.3
C16 C15 C14 119.4(10)
C16 C15 H15 120.3
C17 C16 H16 119.5
C15 C16 C17 121.0(9)
C15 C16 H16 119.5

loop_
_geom_bond_atom_site_label_1
_geom_bond_atom_site_label_2
_geom_bond_distance
I1 C1 2.060(7)
S1S O2S 1.435(7)
S1S O3S 1.441(6)
S1S O1S 1.423(7)
S1S C1S 1.821(9)
F2S C1S 1.326(9)
F1S C1S 1.331(10)
F3S C1S 1.339(10)
N1 N2 1.310(9)
N1 C1 1.368(9)
N1 C9 1.482(9)
O1 N4 1.216(10)
O2 N4 1.222(10)
N3 N2 1.326(9)
N3 C2 1.338(11)
N3 C10 1.473(11)
N4 C6 1.478(10)
C1 C2 1.377(10)
C2 C3 1.490(9)
C10 H10A 0.9800
C10 H10B 0.9800
C10 H10C 0.9800
C12 C17 1.404(12)
C12 C9 1.513(13)
C12 C13 1.394(11)
C3 C4 1.381(12)
C3 C8 1.400(12)
C6 C5 1.364(13)
C6 C7 1.385(12)
C4 H4 0.9500
C4 C5 1.400(11)
C17 H17 0.9500
C17 C16 1.386(13)
C5 H5 0.9500
C8 H8 0.9500
C8 C7 1.385(11)
C9 H9 1.0000
C9 C11 1.525(12)
C7 H7 0.9500
C11 H11A 0.9800
C11 H11B 0.9800
C11 H11C 0.9800
C14 H14 0.9500
C14 C13 1.379(15)
C14 C15 1.391(15)
C13 H13 0.9500
C15 H15 0.9500
C15 C16 1.378(15)
C16 H16 0.9500
